data_2211603
loop_
_publ_author_name
'Perlovich, German L.'
'Tkachev, Valery V.'
'Schaper, Klaus-J\"urgen'
'Strakhova, Nadezda N.'

_publ_section_title
;
 4-Amino-<i>N</i>-(2,3-dichlorophenyl)benzenesulfonamide
;
_journal_coeditor_code SG2084
_journal_issue 12
_journal_name_full 'Acta Crystallographica Section E'
_journal_page_first o5634
_journal_page_last o5636
_journal_paper_doi 10.1107/S1600536806047398
_journal_volume 62
_journal_year 2006
_chemical_formula_iupac 'C12 H10 Cl2 N2 O2 S'
_chemical_formula_moiety 'C12 H10 Cl2 N2 O2 S'
_chemical_formula_sum 'C12 H10 Cl2 N2 O2 S'
_chemical_formula_weight 317.18
_chemical_melting_point 454.3(2)
_chemical_name_systematic
;
4-Amino-N-(2,3-dichlorophenyl)benzenesulfonamide
;
_space_group_IT_number 2
_symmetry_cell_setting triclinic
_symmetry_space_group_name_Hall '-P 1'
_symmetry_space_group_name_H-M 'P -1'
_atom_sites_solution_hydrogens geom
_atom_sites_solution_primary direct
_atom_sites_solution_secondary difmap
_audit_creation_method SHELXL-97
_cell_angle_alpha 110.910(10)
_cell_angle_beta 90.510(10)
_cell_angle_gamma 102.420(10)
_cell_formula_units_Z 4
_cell_length_a 7.4700(8)
_cell_length_b 13.6130(10)
_cell_length_c 14.5480(10)
_cell_measurement_reflns_used 35
_cell_measurement_temperature 200(2)
_cell_measurement_theta_max 12
_cell_measurement_theta_min 5
_cell_volume 1343.6(2)
_computing_cell_refinement 'CELDIM in CAD-4-PC Software'
_computing_data_collection 'CAD-4-PC Software (Enraf--Nonius, 1989)'
_computing_data_reduction 'XCAD4 (McArdle & Higgins, 1995)'
_computing_molecular_graphics 'XPW (reference?)'
_computing_publication_material 'CIFTAB (reference?)'
_computing_structure_refinement 'SHELXL97 (Sheldrick, 1997)'
_computing_structure_solution 'SHELXS97 (Sheldrick, 1997)'
_diffrn_ambient_temperature 200(2)
_diffrn_measured_fraction_theta_full 0.953
_diffrn_measured_fraction_theta_max 0.953
_diffrn_measurement_device_type 'Siemens P4'
_diffrn_measurement_method \w--2\q
_diffrn_radiation_monochromator graphite
_diffrn_radiation_source 'fine-focus sealed tube'
_diffrn_radiation_type MoK\a
_diffrn_radiation_wavelength 0.71073
_diffrn_reflns_av_R_equivalents 0.0105
_diffrn_reflns_av_sigmaI/netI 0.0186
_diffrn_reflns_limit_h_max 8
_diffrn_reflns_limit_h_min -1
_diffrn_reflns_limit_k_max 14
_diffrn_reflns_limit_k_min -15
_diffrn_reflns_limit_l_max 17
_diffrn_reflns_limit_l_min -17
_diffrn_reflns_number 5502
_diffrn_reflns_theta_full 24.99
_diffrn_reflns_theta_max 24.99
_diffrn_reflns_theta_min 1.78
_diffrn_standards_decay_% 0
_diffrn_standards_interval_count 2
_diffrn_standards_interval_time 120
_diffrn_standards_number 3
_exptl_absorpt_coefficient_mu 0.636
_exptl_absorpt_correction_T_max 0.881
_exptl_absorpt_correction_T_min 0.858
_exptl_absorpt_correction_type none
_exptl_crystal_colour colourless
_exptl_crystal_density_diffrn 1.568
_exptl_crystal_density_method 'not measured'
_exptl_crystal_description prism
_exptl_crystal_F_000 648
_exptl_crystal_size_max 0.4
_exptl_crystal_size_mid 0.2
_exptl_crystal_size_min 0.2
_refine_diff_density_max 0.306
_refine_diff_density_min -0.337
_refine_ls_extinction_coef 0.0131(8)
_refine_ls_extinction_expression Fc^*^=kFc[1+0.001xFc^2^\l^3^/sin(2\q)]^-1/4^
_refine_ls_extinction_method SHELXL97
_refine_ls_goodness_of_fit_ref 1.095
_refine_ls_hydrogen_treatment mixed
_refine_ls_matrix_type full
_refine_ls_number_parameters 362
_refine_ls_number_reflns 4499
_refine_ls_number_restraints 0
_refine_ls_restrained_S_all 1.095
_refine_ls_R_factor_all 0.0302
_refine_ls_R_factor_gt 0.0292
_refine_ls_shift/su_max 0.001
_refine_ls_shift/su_mean 0.000
_refine_ls_structure_factor_coef Fsqd
_refine_ls_weighting_details 'calc w=1/[\s^2^(Fo^2^)+(0.0359P)^2^+0.8502P] where P=(Fo^2^+2Fc^2^)/3'
_refine_ls_weighting_scheme calc
_refine_ls_wR_factor_gt 0.0794
_refine_ls_wR_factor_ref 0.0803
_reflns_number_gt 4325
_reflns_number_total 4499
_reflns_threshold_expression I>2\s(I)
_cod_data_source_file sg2084.cif
_cod_data_source_block I
_cod_database_code 2211603
_cod_database_fobs_code 2211603

loop_
_symmetry_equiv_pos_as_xyz
'x, y, z'
'-x, -y, -z'

loop_
_atom_site_type_symbol
_atom_site_label
_atom_site_fract_x
_atom_site_fract_y
_atom_site_fract_z
_atom_site_U_iso_or_equiv
_atom_site_adp_type
_atom_site_calc_flag
_atom_site_refinement_flags
_atom_site_occupancy
S S1 0.08868(6) 0.17279(3) 0.30762(3) 0.02018(12) Uani d . 1
Cl Cl1 -0.35142(6) 0.35743(4) 0.37594(4) 0.03067(13) Uani d . 1
Cl Cl2 -0.26169(7) 0.60192(4) 0.39889(4) 0.04035(15) Uani d . 1
O O1 -0.02185(18) 0.07327(10) 0.30945(9) 0.0259(3) Uani d . 1
O O2 0.27445(17) 0.20842(11) 0.35291(9) 0.0263(3) Uani d . 1
N N1 -0.0283(2) 0.26300(13) 0.36202(11) 0.0229(3) Uani d . 1
N N2 0.1022(2) 0.12808(13) -0.11187(11) 0.0254(3) Uani d . 1
C C1 0.0953(2) 0.16562(14) 0.18517(12) 0.0204(4) Uani d . 1
C C2 -0.0697(2) 0.12792(14) 0.12399(13) 0.0225(4) Uani d . 1
H H2 -0.1809 0.1114 0.1496 0.027 Uiso calc R 1
C C3 -0.0672(2) 0.11534(14) 0.02583(13) 0.0225(4) Uani d . 1
H H3 -0.1770 0.0904 -0.0147 0.027 Uiso calc R 1
C C4 0.1003(3) 0.13999(14) -0.01325(13) 0.0212(4) Uani d . 1
C C5 0.2642(2) 0.18018(15) 0.04933(13) 0.0246(4) Uani d . 1
H H5 0.3753 0.1988 0.0245 0.030 Uiso calc R 1
C C6 0.2616(2) 0.19229(15) 0.14784(13) 0.0250(4) Uani d . 1
H H6 0.3709 0.2182 0.1889 0.030 Uiso calc R 1
C C7 0.0135(2) 0.37062(14) 0.36564(12) 0.0215(4) Uani d . 1
C C8 -0.1280(2) 0.42513(15) 0.37484(12) 0.0222(4) Uani d . 1
C C9 -0.0885(3) 0.53259(15) 0.38279(13) 0.0252(4) Uani d . 1
C C10 0.0889(3) 0.58607(16) 0.37850(14) 0.0292(4) Uani d . 1
H H10 0.1143 0.6576 0.3829 0.035 Uiso calc R 1
C C11 0.2270(3) 0.53155(16) 0.36767(15) 0.0311(4) Uani d . 1
H H11 0.3466 0.5667 0.3640 0.037 Uiso calc R 1
C C12 0.1919(3) 0.42551(16) 0.36219(14) 0.0281(4) Uani d . 1
H H12 0.2880 0.3907 0.3562 0.034 Uiso calc R 1
S S21 0.34092(6) -0.16528(4) 0.19697(3) 0.02337(13) Uani d . 1
Cl Cl21 -0.22476(7) -0.35848(4) 0.15513(4) 0.03547(14) Uani d . 1
Cl Cl22 -0.29998(7) -0.60365(4) 0.13093(4) 0.04141(15) Uani d . 1
O O21 0.30338(19) -0.06822(11) 0.19214(10) 0.0313(3) Uani d . 1
O O22 0.50393(18) -0.19703(12) 0.15791(10) 0.0324(3) Uani d . 1
N N21 0.1609(2) -0.26069(13) 0.13586(11) 0.0242(3) Uani d . 1
N N22 0.3854(2) -0.11132(14) 0.61912(12) 0.0276(4) Uani d . 1
C C21 0.3486(2) -0.15571(14) 0.32033(13) 0.0223(4) Uani d . 1
C C22 0.2263(3) -0.10562(16) 0.38138(14) 0.0272(4) Uani d . 1
H H22 0.1369 -0.0820 0.3556 0.033 Uiso calc R 1
C C23 0.2383(3) -0.09120(15) 0.48017(14) 0.0274(4) Uani d . 1
H H23 0.1559 -0.0583 0.5209 0.033 Uiso calc R 1
C C24 0.3736(2) -0.12579(14) 0.51956(13) 0.0222(4) Uani d . 1
C C25 0.4928(3) -0.17778(15) 0.45735(14) 0.0264(4) Uani d . 1
H H25 0.5810 -0.2027 0.4827 0.032 Uiso calc R 1
C C26 0.4809(3) -0.19254(15) 0.35830(13) 0.0257(4) Uani d . 1
H H26 0.5611 -0.2270 0.3171 0.031 Uiso calc R 1
C C27 0.1299(3) -0.36903(15) 0.13061(12) 0.0235(4) Uani d . 1
C C28 -0.0471(3) -0.42434(15) 0.13695(13) 0.0241(4) Uani d . 1
C C29 -0.0795(3) -0.53256(15) 0.12685(13) 0.0272(4) Uani d . 1
C C30 0.0619(3) -0.58495(17) 0.11441(15) 0.0337(5) Uani d . 1
H H30 0.0397 -0.6566 0.1095 0.040 Uiso calc R 1
C C31 0.2365(3) -0.52976(17) 0.10936(16) 0.0370(5) Uani d . 1
H H31 0.3329 -0.5645 0.1014 0.044 Uiso calc R 1
C C32 0.2711(3) -0.42338(17) 0.11590(15) 0.0321(4) Uani d . 1
H H32 0.3895 -0.3880 0.1104 0.039 Uiso calc R 1
H H1 -0.131(3) 0.2370(19) 0.3681(17) 0.035 Uiso d . 1
H H2A 0.019(3) 0.075(2) -0.1514(17) 0.035 Uiso d . 1
H H2B 0.209(3) 0.1316(19) -0.1340(17) 0.035 Uiso d . 1
H H21 0.070(3) -0.2365(19) 0.1320(17) 0.035 Uiso d . 1
H H22A 0.483(3) -0.1184(19) 0.6416(17) 0.035 Uiso d . 1
H H22B 0.337(3) -0.062(2) 0.6560(17) 0.035 Uiso d . 1

loop_
_atom_site_aniso_label
_atom_site_aniso_U_11
_atom_site_aniso_U_22
_atom_site_aniso_U_33
_atom_site_aniso_U_12
_atom_site_aniso_U_13
_atom_site_aniso_U_23
S1 0.0216(2) 0.0209(2) 0.0187(2) 0.00647(18) 0.00095(16) 0.00723(17)
Cl1 0.0174(2) 0.0302(3) 0.0442(3) 0.00384(19) 0.00067(18) 0.0145(2)
Cl2 0.0344(3) 0.0317(3) 0.0575(3) 0.0164(2) -0.0006(2) 0.0147(2)
O1 0.0320(7) 0.0224(7) 0.0251(6) 0.0071(6) 0.0046(5) 0.0106(5)
O2 0.0230(7) 0.0314(7) 0.0252(6) 0.0088(6) -0.0021(5) 0.0099(5)
N1 0.0203(8) 0.0210(8) 0.0262(8) 0.0041(6) 0.0043(6) 0.0077(6)
N2 0.0288(8) 0.0242(9) 0.0212(8) 0.0036(7) 0.0024(7) 0.0076(6)
C1 0.0248(9) 0.0186(9) 0.0188(8) 0.0064(7) 0.0020(7) 0.0074(7)
C2 0.0204(9) 0.0216(9) 0.0259(9) 0.0043(7) 0.0025(7) 0.0095(7)
C3 0.0228(9) 0.0184(9) 0.0247(9) 0.0021(7) -0.0034(7) 0.0079(7)
C4 0.0282(9) 0.0134(8) 0.0225(8) 0.0054(7) 0.0012(7) 0.0071(7)
C5 0.0205(9) 0.0257(10) 0.0270(9) 0.0038(7) 0.0051(7) 0.0098(8)
C6 0.0197(9) 0.0274(10) 0.0248(9) 0.0032(8) -0.0022(7) 0.0075(7)
C7 0.0229(9) 0.0216(9) 0.0182(8) 0.0042(7) 0.0001(7) 0.0058(7)
C8 0.0182(8) 0.0239(10) 0.0212(8) 0.0019(7) -0.0013(6) 0.0061(7)
C9 0.0262(9) 0.0243(10) 0.0247(9) 0.0091(8) -0.0025(7) 0.0066(7)
C10 0.0317(10) 0.0217(10) 0.0304(10) 0.0019(8) -0.0026(8) 0.0077(8)
C11 0.0219(9) 0.0276(11) 0.0401(11) -0.0015(8) 0.0011(8) 0.0123(9)
C12 0.0211(9) 0.0275(11) 0.0347(10) 0.0076(8) 0.0030(8) 0.0093(8)
S21 0.0210(2) 0.0257(3) 0.0222(2) 0.00013(18) -0.00040(17) 0.01065(18)
Cl21 0.0251(2) 0.0304(3) 0.0545(3) 0.0101(2) 0.0102(2) 0.0177(2)
Cl22 0.0361(3) 0.0308(3) 0.0547(3) -0.0023(2) 0.0015(2) 0.0186(2)
O21 0.0357(8) 0.0270(7) 0.0308(7) -0.0017(6) -0.0052(6) 0.0153(6)
O22 0.0220(7) 0.0434(9) 0.0303(7) 0.0027(6) 0.0054(5) 0.0145(6)
N21 0.0210(8) 0.0233(9) 0.0273(8) 0.0037(7) -0.0040(6) 0.0091(6)
N22 0.0281(9) 0.0302(9) 0.0244(8) 0.0044(7) -0.0007(7) 0.0112(7)
C21 0.0218(9) 0.0222(9) 0.0226(9) 0.0014(7) -0.0014(7) 0.0099(7)
C22 0.0241(9) 0.0320(11) 0.0289(10) 0.0083(8) 0.0007(7) 0.0142(8)
C23 0.0274(10) 0.0289(11) 0.0285(9) 0.0094(8) 0.0064(8) 0.0118(8)
C24 0.0218(9) 0.0182(9) 0.0244(9) -0.0027(7) -0.0015(7) 0.0094(7)
C25 0.0233(9) 0.0276(10) 0.0295(10) 0.0057(8) -0.0031(7) 0.0120(8)
C26 0.0244(9) 0.0247(10) 0.0273(9) 0.0069(8) 0.0017(7) 0.0081(8)
C27 0.0254(9) 0.0235(10) 0.0192(8) 0.0043(8) -0.0028(7) 0.0060(7)
C28 0.0247(9) 0.0248(10) 0.0228(9) 0.0084(8) 0.0000(7) 0.0071(7)
C29 0.0296(10) 0.0237(10) 0.0254(9) 0.0015(8) -0.0031(7) 0.0082(8)
C30 0.0414(12) 0.0239(11) 0.0341(11) 0.0088(9) -0.0048(9) 0.0080(8)
C31 0.0350(11) 0.0320(12) 0.0450(12) 0.0167(9) -0.0035(9) 0.0105(9)
C32 0.0234(10) 0.0327(11) 0.0383(11) 0.0073(8) -0.0018(8) 0.0105(9)

loop_
_atom_type_symbol
_atom_type_description
_atom_type_scat_dispersion_real
_atom_type_scat_dispersion_imag
_atom_type_scat_source
C C 0.0033 0.0016 'International Tables Vol C Tables 4.2.6.8 and 6.1.1.4'
H H 0.0000 0.0000 'International Tables Vol C Tables 4.2.6.8 and 6.1.1.4'
O O 0.0106 0.0060 'International Tables Vol C Tables 4.2.6.8 and 6.1.1.4'
N N 0.0061 0.0033 'International Tables Vol C Tables 4.2.6.8 and 6.1.1.4'
Cl Cl 0.1484 0.1585 'International Tables Vol C Tables 4.2.6.8 and 6.1.1.4'
S S 0.1246 0.1234 'International Tables Vol C Tables 4.2.6.8 and 6.1.1.4'

loop_
_geom_angle_atom_site_label_1
_geom_angle_atom_site_label_2
_geom_angle_atom_site_label_3
_geom_angle
O2 S1 O1 118.26(8)
O2 S1 N1 109.94(8)
O1 S1 N1 104.31(8)
O2 S1 C1 107.97(8)
O1 S1 C1 109.34(8)
N1 S1 C1 106.43(8)
C7 N1 S1 124.90(13)
C7 N1 H1 118.1(17)
S1 N1 H1 113.1(17)
C4 N2 H2A 115.0(15)
C4 N2 H2B 115.2(15)
H2A N2 H2B 113(2)
C6 C1 C2 120.33(16)
C6 C1 S1 120.87(14)
C2 C1 S1 118.75(13)
C3 C2 C1 119.93(16)
C3 C2 H2 120.0
C1 C2 H2 120.0
C2 C3 C4 120.29(16)
C2 C3 H3 119.9
C4 C3 H3 119.9
N2 C4 C5 120.61(17)
N2 C4 C3 120.13(16)
C5 C4 C3 119.22(16)
C6 C5 C4 120.44(16)
C6 C5 H5 119.8
C4 C5 H5 119.8
C5 C6 C1 119.76(16)
C5 C6 H6 120.1
C1 C6 H6 120.1
C12 C7 C8 118.48(17)
C12 C7 N1 122.30(16)
C8 C7 N1 119.21(16)
C9 C8 C7 120.09(16)
C9 C8 Cl1 120.64(14)
C7 C8 Cl1 119.28(14)
C10 C9 C8 120.93(17)
C10 C9 Cl2 118.80(15)
C8 C9 Cl2 120.27(14)
C11 C10 C9 118.76(18)
C11 C10 H10 120.6
C9 C10 H10 120.6
C10 C11 C12 121.35(18)
C10 C11 H11 119.3
C12 C11 H11 119.3
C11 C12 C7 120.36(18)
C11 C12 H12 119.8
C7 C12 H12 119.8
O21 S21 O22 118.74(9)
O21 S21 N21 104.51(8)
O22 S21 N21 108.70(8)
O21 S21 C21 108.99(8)
O22 S21 C21 107.39(8)
N21 S21 C21 108.11(8)
C27 N21 S21 123.94(13)
C27 N21 H21 117.8(16)
S21 N21 H21 112.2(16)
C24 N22 H22A 115.9(16)
C24 N22 H22B 115.4(16)
H22A N22 H22B 117(2)
C26 C21 C22 120.27(16)
C26 C21 S21 120.62(14)
C22 C21 S21 119.03(14)
C23 C22 C21 119.78(17)
C23 C22 H22 120.1
C21 C22 H22 120.1
C22 C23 C24 120.37(17)
C22 C23 H23 119.8
C24 C23 H23 119.8
N22 C24 C25 120.32(17)
N22 C24 C23 120.32(17)
C25 C24 C23 119.33(16)
C26 C25 C24 120.39(17)
C26 C25 H25 119.8
C24 C25 H25 119.8
C25 C26 C21 119.83(17)
C25 C26 H26 120.1
C21 C26 H26 120.1
C32 C27 C28 118.77(17)
C32 C27 N21 121.48(17)
C28 C27 N21 119.72(16)
C29 C28 C27 119.76(17)
C29 C28 Cl21 120.66(15)
C27 C28 Cl21 119.58(14)
C30 C29 C28 121.01(18)
C30 C29 Cl22 118.63(15)
C28 C29 Cl22 120.36(15)
C31 C30 C29 119.00(19)
C31 C30 H30 120.5
C29 C30 H30 120.5
C30 C31 C32 121.10(19)
C30 C31 H31 119.5
C32 C31 H31 119.5
C31 C32 C27 120.31(19)
C31 C32 H32 119.8
C27 C32 H32 119.8

loop_
_geom_bond_atom_site_label_1
_geom_bond_atom_site_label_2
_geom_bond_distance
S1 O2 1.4357(13)
S1 O1 1.4363(14)
S1 N1 1.6363(16)
S1 C1 1.7507(17)
Cl1 C8 1.7276(18)
Cl2 C9 1.7299(18)
N1 C7 1.412(2)
N1 H1 0.79(2)
N2 C4 1.386(2)
N2 H2A 0.86(3)
N2 H2B 0.86(2)
C1 C6 1.389(3)
C1 C2 1.399(2)
C2 C3 1.377(2)
C2 H2 0.9300
C3 C4 1.403(3)
C3 H3 0.9300
C4 C5 1.401(3)
C5 C6 1.384(3)
C5 H5 0.9300
C6 H6 0.9300
C7 C12 1.391(3)
C7 C8 1.398(3)
C8 C9 1.390(3)
C9 C10 1.381(3)
C10 C11 1.375(3)
C10 H10 0.9300
C11 C12 1.383(3)
C11 H11 0.9300
C12 H12 0.9300
S21 O21 1.4335(14)
S21 O22 1.4338(14)
S21 N21 1.6400(16)
S21 C21 1.7519(17)
Cl21 C28 1.7274(18)
Cl22 C29 1.735(2)
N21 C27 1.417(2)
N21 H21 0.82(2)
N22 C24 1.390(2)
N22 H22A 0.83(3)
N22 H22B 0.84(2)
C21 C26 1.391(3)
C21 C22 1.392(3)
C22 C23 1.379(3)
C22 H22 0.9300
C23 C24 1.400(3)
C23 H23 0.9300
C24 C25 1.393(3)
C25 C26 1.381(3)
C25 H25 0.9300
C26 H26 0.9300
C27 C32 1.391(3)
C27 C28 1.395(3)
C28 C29 1.394(3)
C29 C30 1.376(3)
C30 C31 1.375(3)
C30 H30 0.9300
C31 C32 1.383(3)
C31 H31 0.9300
C32 H32 0.9300

loop_
_geom_hbond_atom_site_label_D
_geom_hbond_atom_site_label_H
_geom_hbond_atom_site_label_A
_geom_hbond_site_symmetry_A
_geom_hbond_distance_DH
_geom_hbond_distance_HA
_geom_hbond_distance_DA
_geom_hbond_angle_DHA
_geom_hbond_publ_flag
N1 H1 N22 2_556 0.79(2) 2.33(3) 3.083(2) 160(2) yes
N2 H2a O1 2_555 0.86(3) 2.47(2) 3.126(2) 134(2) yes
N2 H2a O21 2_555 0.86(3) 2.45(2) 3.066(2) 130(2) yes
N2 H2b O22 2_655 0.86(2) 2.22(3) 3.047(2) 161(2) yes
N21 H21 N2 2_555 0.82(2) 2.25(3) 3.034(2) 160(2) yes
N22 H22a O2 2_656 0.83(2) 2.41(3) 3.190(2) 156(2) yes
N22 H22a O21 2_656 0.83(2) 2.94(2) 3.401(2) 117(2) yes
N22 H22b O1 2_556 0.84(2) 2.40(2) 2.999(2) 129(2) yes

loop_
_geom_torsion_atom_site_label_1
_geom_torsion_atom_site_label_2
_geom_torsion_atom_site_label_3
_geom_torsion_atom_site_label_4
_geom_torsion
O2 S1 N1 C7 61.42(16)
O1 S1 N1 C7 -170.83(14)
C1 S1 N1 C7 -55.27(16)
O2 S1 C1 C6 -0.04(18)
O1 S1 C1 C6 -129.93(15)
N1 S1 C1 C6 117.95(16)
O2 S1 C1 C2 177.19(13)
O1 S1 C1 C2 47.30(16)
N1 S1 C1 C2 -64.82(16)
C6 C1 C2 C3 1.1(3)
S1 C1 C2 C3 -176.11(13)
C1 C2 C3 C4 0.1(3)
C2 C3 C4 N2 -179.46(16)
C2 C3 C4 C5 -1.7(3)
N2 C4 C5 C6 179.78(17)
C3 C4 C5 C6 2.0(3)
C4 C5 C6 C1 -0.8(3)
C2 C1 C6 C5 -0.8(3)
S1 C1 C6 C5 176.38(14)
S1 N1 C7 C12 -28.1(2)
S1 N1 C7 C8 153.10(14)
C12 C7 C8 C9 -1.6(3)
N1 C7 C8 C9 177.24(16)
C12 C7 C8 Cl1 178.28(13)
N1 C7 C8 Cl1 -2.9(2)
C7 C8 C9 C10 2.1(3)
Cl1 C8 C9 C10 -177.72(14)
C7 C8 C9 Cl2 -177.55(13)
Cl1 C8 C9 Cl2 2.6(2)
C8 C9 C10 C11 -1.0(3)
Cl2 C9 C10 C11 178.73(15)
C9 C10 C11 C12 -0.7(3)
C10 C11 C12 C7 1.3(3)
C8 C7 C12 C11 -0.1(3)
N1 C7 C12 C11 -178.87(17)
O21 S21 N21 C27 -173.03(15)
O22 S21 N21 C27 59.24(17)
C21 S21 N21 C27 -57.04(17)
O21 S21 C21 C26 -139.32(15)
O22 S21 C21 C26 -9.49(18)
N21 S21 C21 C26 107.64(16)
O21 S21 C21 C22 37.43(17)
O22 S21 C21 C22 167.26(15)
N21 S21 C21 C22 -75.61(17)
C26 C21 C22 C23 0.9(3)
S21 C21 C22 C23 -175.85(15)
C21 C22 C23 C24 0.6(3)
C22 C23 C24 N22 -179.93(17)
C22 C23 C24 C25 -1.9(3)
N22 C24 C25 C26 179.78(17)
C23 C24 C25 C26 1.7(3)
C24 C25 C26 C21 -0.3(3)
C22 C21 C26 C25 -1.1(3)
S21 C21 C26 C25 175.65(14)
S21 N21 C27 C32 -43.0(2)
S21 N21 C27 C28 139.22(15)
C32 C27 C28 C29 -1.1(3)
N21 C27 C28 C29 176.81(16)
C32 C27 C28 Cl21 -179.96(14)
N21 C27 C28 Cl21 -2.1(2)
C27 C28 C29 C30 2.5(3)
Cl21 C28 C29 C30 -178.63(15)
C27 C28 C29 Cl22 -178.12(14)
Cl21 C28 C29 Cl22 0.8(2)
C28 C29 C30 C31 -1.7(3)
Cl22 C29 C30 C31 178.87(16)
C29 C30 C31 C32 -0.4(3)
C30 C31 C32 C27 1.8(3)
C28 C27 C32 C31 -1.0(3)
N21 C27 C32 C31 -178.88(18)

loop_
_cod_related_entry_id
_cod_related_entry_database
_cod_related_entry_code
1 ChemSpider 24269091
